data_1535501
loop_
_publ_author_name
'Tkachev, V.V.'
'Zemnukhova, L.A.'
'Atovmyan, L.O.'
'Davidovich, R.L.'
'Udovenko, A.A.'

_publ_section_title
;
 Crystal structure of NaSb2(OH)F6*H2O - the first
 hydroxofluoroantimonate(III)
;
_journal_name_full
;
Koordinatsionnaya Khimiya (= Coordination Chemistry (USSR))
;
_journal_page_first 25
_journal_page_last 27
_journal_volume 19
_journal_year 1993
_chemical_formula_sum 'F6 H3 Na O2 Sb2'
_chemical_name_systematic 'Na (F3 Sb (O H) Sb F3) (H2 O)'
_space_group_IT_number 14
_symmetry_space_group_name_Hall '-P 2ybc'
_symmetry_space_group_name_H-M 'P 1 21/c 1'
_cell_angle_alpha 90
_cell_angle_beta 95.96
_cell_angle_gamma 90
_cell_formula_units_Z 4
_cell_length_a 5.419
_cell_length_b 9.621
_cell_length_c 13.526
_cell_volume 701.382
_citation_journal_id_ASTM KOKHDC
_cod_data_source_file Tkachev_KOKHDC_1993_1328.cif
_cod_data_source_block H3F6Na1O2Sb2
_cod_original_cell_volume 701.3824
_cod_original_formula_sum 'H3 F6 Na1 O2 Sb2'
_cod_database_code 1535501

loop_
_symmetry_equiv_pos_as_xyz
x,y,z
-x,y+1/2,-z+1/2
-x,-y,-z
x,-y-1/2,z-1/2

loop_
_atom_site_label
_atom_site_type_symbol
_atom_site_fract_x
_atom_site_fract_y
_atom_site_fract_z
_atom_site_occupancy
_atom_site_U_iso_or_equiv
F5 F-1 0.688 0.21 0.173 1 0.0
F3 F-1 0.906 0.1479 0.5084 1 0.0
F1 F-1 0.01 0.323 0.372 1 0.0
O1 O-2 0.537 0.213 0.361 1 0.0
O2 O-2 0.061 0.507 0.2112 1 0.0
F6 F-1 0.577 0.449 0.2665 1 0.0
Sb2 Sb+3 0.38 0.2983 0.2064 1 0.0
Sb1 Sb+3 0.7905 0.3338 0.4747 1 0.0
Na1 Na+1 0.243 0.0587 0.4235 1 0.0
F4 F-1 0.426 0.395 0.0795 1 0.0
F2 F-1 0.099 0.392 0.5601 1 0.0
